data_8100540
loop_
_publ_author_name
'Dieleman, Cedric B.'
'Matt, Dominique'
'Neda, Ion'
'Schmutzler, Reinhard'

_publ_section_title
;
Crystal structure of 25,27-bis(1,3,5-trimethyl-1,3,5-triaza-2lamda
^5^sigma^4^-phosphorin-4,6-dionyl)calix[4]arene-crown-6-disulfide, 
C~48~H~58~N~6~O~12~P~2~S~2~
;
_journal_issue 1
_journal_name_full 'Zeitschrift f\"ur Kristallographie - New Crystal Structures'
_journal_page_first 55
_journal_page_last 56
_journal_volume 217
_journal_year 2002
_chemical_formula_moiety 'C48 H58 N6 O12 P2 S2'
_chemical_formula_structural 'C48 H58 N6 O12 P2 S2'
_chemical_formula_sum 'C48 H58 N6 O12 P2 S2'
_chemical_formula_weight 1037.11
_space_group_IT_number 15
_symmetry_cell_setting monoclinic
_symmetry_space_group_name_Hall '-C 2yc'
_symmetry_space_group_name_H-M 'C 1 2/c 1'
_cell_angle_alpha 90
_cell_angle_beta 94.115(3)
_cell_angle_gamma 90
_cell_formula_units_Z 4
_cell_length_a 19.460(1)
_cell_length_b 15.635(1)
_cell_length_c 16.2450(9)
_cell_measurement_temperature 294
_cell_volume 4929.9(9)
_diffrn_ambient_temperature 294
_exptl_crystal_density_diffrn 1.40
_cod_original_sg_symbol_H-M 'C 2/c'
_cod_database_code 8100540

loop_
_symmetry_equiv_pos_as_xyz
x,y,z
-x,+y,1/2-z
-x,-y,-z
+x,-y,1/2+z
1/2+x,1/2+y,+z
1/2-x,1/2+y,1/2-z
1/2-x,1/2-y,-z
1/2+x,1/2-y,1/2+z

loop_
_atom_site_aniso_label
_atom_site_aniso_U_11
_atom_site_aniso_U_22
_atom_site_aniso_U_33
_atom_site_aniso_U_12
_atom_site_aniso_U_13
_atom_site_aniso_U_23
_atom_site_aniso_type_symbol
C1 0.0283(9) 0.035(1) 0.045(1) -0.0036(8) 0.0027(9) -0.000(1) C
C2 0.032(1) 0.044(1) 0.045(1) -0.0036(9) 0.002(1) 0.005(1) C
C3 0.049(1) 0.045(1) 0.062(1) -0.002(1) 0.004(1) 0.013(1) C
C4 0.056(1) 0.036(1) 0.079(2) -0.001(1) 0.006(1) 0.002(1) C
C5 0.045(1) 0.044(1) 0.063(1) -0.001(1) 0.003(1) -0.013(1) C
C6 0.031(1) 0.044(1) 0.046(1) -0.0025(9) 0.004(1) -0.005(1) C
O1 0.0353(7) 0.0384(8) 0.0432(8) -0.0071(6) 0.0049(7) 0.0003(7) O
P 0.0374(3) 0.0461(3) 0.0452(3) -0.0108(3) 0.0049(3) -0.0042(3) P
S 0.0464(3) 0.0795(5) 0.0693(4) -0.0062(4) -0.0101(3) 0.0066(4) S
N1 0.045(1) 0.051(1) 0.055(1) -0.0083(9) 0.0166(9) -0.005(1) N
C7 0.049(1) 0.064(2) 0.055(1) -0.015(1) 0.015(1) -0.003(1) C
N2 0.060(1) 0.056(1) 0.060(1) -0.007(1) 0.012(1) 0.008(1) N
C8 0.057(1) 0.047(1) 0.070(2) -0.012(1) 0.017(1) -0.005(1) C
N3 0.058(1) 0.049(1) 0.051(1) -0.015(1) 0.012(1) -0.011(1) N
C9 0.058(2) 0.071(2) 0.082(2) 0.002(1) 0.030(1) -0.014(2) C
O2 0.083(1) 0.098(2) 0.056(1) -0.006(1) 0.027(1) 0.003(1) O
C10 0.102(3) 0.086(2) 0.084(2) 0.012(2) 0.014(2) 0.026(2) C
O3 0.116(2) 0.050(1) 0.103(2) 0.007(1) 0.035(1) -0.005(1) O
C11 0.078(2) 0.076(2) 0.061(2) -0.019(2) 0.013(2) -0.027(1) C
C12 0.039(1) 0.056(1) 0.042(1) -0.008(1) 0.007(1) -0.006(1) C
C13 0.041(1) 0.046(1) 0.038(1) -0.003(1) 0.006(1) -0.001(1) C
C14 0.045(1) 0.054(1) 0.041(1) 0.002(1) 0.009(1) -0.007(1) C
C15 0.052(1) 0.054(1) 0.042(1) -0.001(1) 0.006(1) -0.014(1) C
C16 0.044(1) 0.057(1) 0.041(1) 0.000(1) -0.001(1) -0.007(1) C
C17 0.042(1) 0.048(1) 0.037(1) 0.005(1) 0.005(1) -0.000(1) C
C18 0.050(1) 0.042(1) 0.034(1) 0.001(1) 0.006(1) -0.004(1) C
O4 0.058(1) 0.058(1) 0.0471(9) -0.0010(9) 0.0084(8) -0.0165(8) O
C19 0.075(2) 0.067(2) 0.089(2) 0.002(2) 0.002(2) -0.026(2) C
C20 0.083(2) 0.078(2) 0.087(2) 0.009(2) 0.008(2) -0.005(2) C
O5 0.104(2) 0.059(1) 0.127(2) 0.003(1) 0.007(2) -0.009(1) O
C21 0.146(3) 0.083(3) 0.237(5) 0.030(3) 0.107(3) 0.026(3) C
C22 0.230(5) 0.053(2) 0.112(2) 0.011(3) 0.088(2) -0.001(2) C
O6 0.089(3) 0.064(2) 0.069(2) -0.011(2) 0.014(2) -0.003(2) O
C23 0.137(3) 0.143(4) 0.088(3) -0.070(3) 0.011(3) -0.012(3) C
O6a 0.093(3) 0.085(3) 0.102(4) 0.024(3) -0.002(3) 0.007(3) O
C24 0.043(1) 0.058(1) 0.041(1) -0.011(1) 0.002(1) 0.002(1) C

loop_
_atom_site_label
_atom_site_fract_x
_atom_site_fract_y
_atom_site_fract_z
_atom_site_U_iso_or_equiv
_atom_site_occupancy
_atom_site_thermal_displace_type
_atom_site_calc_flag
_atom_site_calc_attached_atom
_atom_site_type_symbol
C1 0.8577(1) 0.3119(1) 0.7358(1) 0.035(1) 1.000 Uani ? ? C
C2 0.8684(1) 0.3510(2) 0.6607(1) 0.040(1) 1.000 Uani ? ? C
C3 0.8799(1) 0.4390(2) 0.6628(2) 0.051(1) 1.000 Uani ? ? C
C4 0.8831(2) 0.4842(2) 0.7353(2) 0.054(1) 1.000 Uani ? ? C
C5 0.8782(1) 0.4413(2) 0.8094(2) 0.050(1) 1.000 Uani ? ? C
C6 0.8660(1) 0.3539(2) 0.8113(1) 0.040(1) 1.000 Uani ? ? C
O1 0.84146(8) 0.2232(1) 0.7349(1) 0.0388(8) 1.000 Uani ? ? O
P 0.76305(3) 0.19059(4) 0.72198(4) 0.0427(3) 1.000 Uani ? ? P
S 0.70490(4) 0.25182(6) 0.64376(5) 0.0635(4) 1.000 Uani ? ? S
N1 0.7343(1) 0.1826(1) 0.8159(1) 0.050(1) 1.000 Uani ? ? N
C7 0.7542(1) 0.1192(2) 0.8713(2) 0.056(1) 1.000 Uani ? ? C
N2 0.7921(1) 0.0516(2) 0.8419(1) 0.059(1) 1.000 Uani ? ? N
C8 0.7960(1) 0.0278(2) 0.7596(2) 0.057(1) 1.000 Uani ? ? C
N3 0.7755(1) 0.0877(1) 0.7010(1) 0.052(1) 1.000 Uani ? ? N
C9 0.6919(2) 0.2524(2) 0.8484(2) 0.070(2) 1.000 Uani ? ? C
O2 0.7406(1) 0.1210(2) 0.9429(1) 0.077(1) 1.000 Uani ? ? O
C10 0.8164(2) -0.0135(3) 0.9031(2) 0.090(2) 1.000 Uani ? ? C
O3 0.8166(1) -0.0419(1) 0.7415(2) 0.084(2) 1.000 Uani ? ? O
C11 0.7752(2) 0.0602(2) 0.6138(2) 0.071(2) 1.000 Uani ? ? C
C12 0.8670(1) 0.3084(2) 0.8942(2) 0.045(1) 1.000 Uani ? ? C
C13 0.9345(1) 0.3255(2) 0.9443(1) 0.042(1) 1.000 Uani ? ? C
C14 0.9356(1) 0.3793(2) 1.0126(2) 0.047(1) 1.000 Uani ? ? C
C15 0.9975(1) 0.4042(2) 1.0531(2) 0.049(1) 1.000 Uani ? ? C
C16 1.0586(1) 0.3769(2) 1.0248(2) 0.047(1) 1.000 Uani ? ? C
C17 1.0602(1) 0.3230(2) 0.9570(1) 0.042(1) 1.000 Uani ? ? C
C18 0.9971(1) 0.2950(2) 0.9200(1) 0.041(1) 1.000 Uani ? ? C
O4 0.9982(1) 0.2411(1) 0.8524(1) 0.054(1) 1.000 Uani ? ? O
C19 0.9719(2) 0.1557(2) 0.8640(2) 0.076(2) 1.000 Uani ? ? C
C20 1.0275(2) 0.0932(3) 0.8778(3) 0.083(2) 1.000 Uani ? ? C
O5 0.9958(2) 0.0119(2) 0.8818(2) 0.092(2) 1.000 Uani ? ? O
C21 1.0393(3) -0.0568(3) 0.8906(4) 0.142(4) 1.000 Uani ? ? C
C22 1.0008(3) -0.1382(3) 0.8853(3) 0.111(3) 1.000 Uani ? ? C
O6 1.0233(3) -0.1613(3) 0.8120(3) 0.073(3) 0.500 Uani ? ? O
C23 0.9925(3) -0.2503(3) 0.7924(3) 0.120(3) 1.000 Uani ? ? C
O6a 1.0278(3) -0.2095(4) 0.8579(4) 0.093(3) 0.500 Uani ? ? O
C24 0.8729(1) 0.3017(2) 0.5805(2) 0.047(1) 1.000 Uani ? ? C
H1 0.8856 0.4685 0.6126 0.0675 1.000 Uiso calc C3 H
H2 0.8887 0.5446 0.7348 0.0741 1.000 Uiso calc C4 H
H3 0.8833 0.4723 0.8597 0.0663 1.000 Uiso calc C5 H
H4 0.6808 0.2928 0.8059 0.0899 1.000 Uiso calc C9 H
H5 0.6507 0.2290 0.8670 0.0899 1.000 Uiso calc C9 H
H6 0.7172 0.2799 0.8931 0.0899 1.000 Uiso calc C9 H
H7 0.8415 -0.0564 0.8766 0.1173 1.000 Uiso calc C10 H
H8 0.8455 0.0128 0.9452 0.1173 1.000 Uiso calc C10 H
H9 0.7780 -0.0387 0.9266 0.1173 1.000 Uiso calc C10 H
H10 0.7829 0.0003 0.6115 0.0925 1.000 Uiso calc C11 H
H11 0.7319 0.0734 0.5861 0.0925 1.000 Uiso calc C11 H
H12 0.8106 0.0894 0.5878 0.0925 1.000 Uiso calc C11 H
H13 0.8621 0.2486 0.8852 0.0593 1.000 Uiso calc C12 H
H14 0.8299 0.3286 0.9237 0.0593 1.000 Uiso calc C12 H
H15 0.8935 0.3993 1.0316 0.0604 1.000 Uiso calc C14 H
H16 0.9976 0.4401 1.1003 0.0638 1.000 Uiso calc C15 H
H17 1.1008 0.3952 1.0522 0.0617 1.000 Uiso calc C16 H
H18 0.9439 0.1397 0.8162 0.1001 1.000 Uiso calc C19 H
H19 0.9449 0.1557 0.9105 0.1001 1.000 Uiso calc C19 H
H20 1.0536 0.1052 0.9281 0.1073 1.000 Uiso calc C20 H
H21 1.0568 0.0948 0.8335 0.1073 1.000 Uiso calc C20 H
H22 1.0644 -0.0535 0.9429 0.1959 1.000 Uiso calc C21 H
H23 1.0704 -0.0553 0.8482 0.1959 1.000 Uiso calc C21 H
H24 0.8353 0.3170 0.5429 0.0615 1.000 Uiso calc C24 H
H25 0.8713 0.2420 0.5914 0.0615 1.000 Uiso calc C24 H

loop_
_geom_bond_atom_site_label_1
_geom_bond_atom_site_label_2
_geom_bond_distance
_geom_bond_site_symmetry_1
_geom_bond_site_symmetry_2
_geom_bond_publ_flag
C1 C2 1.394(3) . . ?
C1 C6 1.391(3) . . ?
C1 O1 1.421(3) . . ?
C2 C3 1.394(4) . . ?
C2 C24 1.522(4) . . ?
C3 C4 1.372(4) . . ?
C4 C5 1.387(4) . . ?
C5 C6 1.387(4) . . ?
C6 C12 1.522(4) . . ?
O1 P 1.608(2) . . ?
P S 1.899(1) . . ?
P N1 1.668(2) . . ?
P N3 1.666(2) . . ?
N1 C7 1.375(4) . . ?
N1 C9 1.487(4) . . ?
C7 N2 1.392(4) . . ?
C7 O2 1.212(4) . . ?
N2 C8 1.395(4) . . ?
N2 C10 1.476(5) . . ?
C8 N3 1.374(4) . . ?
C8 O3 1.205(4) . . ?
N3 C11 1.480(4) . . ?
C12 C13 1.518(3) . . ?
C13 C14 1.390(3) . . ?
C13 C18 1.393(3) . . ?
C14 C15 1.386(4) . . ?
C15 C16 1.375(4) . . ?
C16 C17 1.389(4) . . ?
C17 C18 1.398(4) . . ?
C18 O4 1.385(3) . . ?
O4 C19 1.447(4) . . ?
C19 C20 1.463(5) . . ?
C20 O5 1.416(5) . . ?
O5 C21 1.369(6) . . ?
C21 C22 1.476(8) . . ?
C22 O6 1.346(6) . . ?
C22 O6a 1.322(7) . . ?
O6 C23 1.539(7) . . ?
O6 O6a 1.060(7) . . ?
C23 O6a 1.380(8) . . ?
